data_4304899
loop_
_publ_author_name
'Shanmugaperumal Kannan'
'Morgan A. Moody'
'Charles L. Barnes'
'Paul B. Duval'

_publ_section_title
;
Lanthanum(III) and Uranyl(VI) Diglycolamide Complexes: Synthetic Precursors
and Structural Studies Involving Nitrate Complexation
;
_journal_name_full 'Inorganic Chemistry'
_journal_page_first 4691
_journal_page_last 4695
_journal_paper_doi 10.1021/ic7025076
_journal_volume 47
_journal_year 2008
_chemical_formula_moiety '3(C20 H40 N2 O3)La+, N6O18La-, 4(C2H4Cl2)'
_chemical_formula_sum 'C68 H136 Cl8 La2 N12 O27'
_chemical_formula_weight 2115.31
_chemical_name_systematic
; 
 ? 
;
_space_group_IT_number 161
_symmetry_cell_setting rhombohedral
_symmetry_space_group_name_Hall 'R 3 -2"c'
_symmetry_space_group_name_H-M 'R 3 c :H'
_atom_sites_solution_hydrogens geom
_atom_sites_solution_primary direct
_atom_sites_solution_secondary difmap
_audit_creation_method SHELXL-97
_cell_angle_alpha 90.00
_cell_angle_beta 90.00
_cell_angle_gamma 120.00
_cell_formula_units_Z 6
_cell_length_a 14.4936(3)
_cell_length_b 14.4936(3)
_cell_length_c 82.795(3)
_cell_measurement_reflns_used 13382
_cell_measurement_temperature 173(2)
_cell_measurement_theta_max 27.1
_cell_measurement_theta_min 2.5
_cell_volume 15062.2(7)
_computing_cell_refinement 'SAINT (Bruker, 1998)'
_computing_data_collection 'SMART (Bruker, 1998)'
_computing_data_reduction 'SAINT (Bruker, 1998)'
_computing_molecular_graphics 'ORTEP-III (Burnett & Johnson, 1996)'
_computing_publication_material 'CIFTAB (Sheldrick, 1997)'
_computing_structure_refinement 'SHELXL-97 (Sheldrick, 1997)'
_computing_structure_solution 'SHELXS-97 (Sheldrick, 1997)'
_diffrn_ambient_temperature 173(2)
_diffrn_measured_fraction_theta_full 0.999
_diffrn_measured_fraction_theta_max 0.999
_diffrn_measurement_device_type 'Bruker SMART CCD area detector'
_diffrn_measurement_method 'omega scans'
_diffrn_radiation_monochromator graphite
_diffrn_radiation_source 'fine-focus sealed tube'
_diffrn_radiation_type MoK\a
_diffrn_radiation_wavelength 0.71073
_diffrn_reflns_av_R_equivalents 0.0449
_diffrn_reflns_av_sigmaI/netI 0.0422
_diffrn_reflns_limit_h_max 17
_diffrn_reflns_limit_h_min -18
_diffrn_reflns_limit_k_max 18
_diffrn_reflns_limit_k_min -18
_diffrn_reflns_limit_l_max 105
_diffrn_reflns_limit_l_min -106
_diffrn_reflns_number 33839
_diffrn_reflns_theta_full 27.13
_diffrn_reflns_theta_max 27.13
_diffrn_reflns_theta_min 1.48
_diffrn_standards_decay_% 0.0
_exptl_absorpt_coefficient_mu 1.123
_exptl_absorpt_correction_T_max 0.89
_exptl_absorpt_correction_T_min 0.50
_exptl_absorpt_correction_type multi-scan
_exptl_absorpt_process_details
;
 Data were corrected for decay and absorption using the program SADABS 
 (Sheldrick, G. M. (2003). SADABS. Version 2.10. University of
 G\"ottingen, Germany).
;
_exptl_crystal_colour colorless
_exptl_crystal_density_diffrn 1.399
_exptl_crystal_density_method 'not measured'
_exptl_crystal_description plate
_exptl_crystal_F_000 6564
_exptl_crystal_size_max 0.35
_exptl_crystal_size_mid 0.35
_exptl_crystal_size_min 0.10
_refine_diff_density_max 1.334
_refine_diff_density_min -1.111
_refine_diff_density_rms 0.068
_refine_ls_abs_structure_details 'Flack H D (1983), Acta Cryst. A39, 876-881'
_refine_ls_abs_structure_Flack 0.003(17)
_refine_ls_extinction_method none
_refine_ls_goodness_of_fit_ref 1.023
_refine_ls_hydrogen_treatment noref
_refine_ls_matrix_type full
_refine_ls_number_parameters 354
_refine_ls_number_reflns 7425
_refine_ls_number_restraints 1
_refine_ls_restrained_S_all 1.023
_refine_ls_R_factor_all 0.0583
_refine_ls_R_factor_gt 0.0373
_refine_ls_shift/su_max 0.002
_refine_ls_shift/su_mean 0.000
_refine_ls_structure_factor_coef Fsqd
_refine_ls_weighting_details 'calc w=1/[\s^2^(Fo^2^)+(0.0485P)^2^+14.2641P] where P=(Fo^2^+2Fc^2^)/3'
_refine_ls_weighting_scheme calc
_refine_ls_wR_factor_gt 0.0871
_refine_ls_wR_factor_ref 0.0948
_reflns_number_gt 5465
_reflns_number_total 7425
_reflns_threshold_expression >2sigma(I)
_cod_data_source_file ic7025076-file009.cif
_cod_data_source_block Kannan27
_cod_original_sg_symbol_H-M 'R 3 c'
_cod_database_code 4304899

loop_
_symmetry_equiv_pos_as_xyz
'x, y, z'
'-y, x-y, z'
'-x+y, -x, z'
'-x+y, y, z+1/2'
'x, x-y, z+1/2'
'-y, -x, z+1/2'
'x+2/3, y+1/3, z+1/3'
'-y+2/3, x-y+1/3, z+1/3'
'-x+y+2/3, -x+1/3, z+1/3'
'-x+y+2/3, y+1/3, z+5/6'
'x+2/3, x-y+1/3, z+5/6'
'-y+2/3, -x+1/3, z+5/6'
'x+1/3, y+2/3, z+2/3'
'-y+1/3, x-y+2/3, z+2/3'
'-x+y+1/3, -x+2/3, z+2/3'
'-x+y+1/3, y+2/3, z+7/6'
'x+1/3, x-y+2/3, z+7/6'
'-y+1/3, -x+2/3, z+7/6'

loop_
_atom_site_label
_atom_site_type_symbol
_atom_site_fract_x
_atom_site_fract_y
_atom_site_fract_z
_atom_site_U_iso_or_equiv
_atom_site_adp_type
_atom_site_occupancy
_atom_site_symmetry_multiplicity
_atom_site_calc_flag
_atom_site_refinement_flags
_atom_site_disorder_assembly
_atom_site_disorder_group
La1 La 0.6667 0.3333 0.062268(4) 0.02824(11) Uani 1 3 d S . .
Cl1 Cl 1.14984(19) 0.77639(19) -0.01692(2) 0.0999(6) Uani 1 1 d . . .
O1 O 0.4627(2) 0.2536(2) 0.06206(4) 0.0334(6) Uani 1 1 d . . .
N1 N 0.4037(3) 0.0568(3) 0.09309(4) 0.0328(7) Uani 1 1 d . . .
C1 C 0.3890(3) 0.1662(3) 0.07188(5) 0.0370(10) Uani 1 1 d . . .
H1A H 0.3401 0.1052 0.0650 0.044 Uiso 1 1 calc R . .
H1B H 0.3461 0.1876 0.0786 0.044 Uiso 1 1 calc R . .
La2 La 0.0000 0.0000 0.050022(4) 0.03085(11) Uani 1 3 d S . .
Cl2 Cl 0.9414(2) 0.7952(2) -0.02772(3) 0.1298(9) Uani 1 1 d . . .
O2 O 0.5530(2) 0.1834(2) 0.08096(3) 0.0371(7) Uani 1 1 d . . .
N2 N 0.4549(3) 0.4148(3) 0.02954(4) 0.0369(8) Uani 1 1 d . . .
C2 C 0.4544(3) 0.1362(3) 0.08251(5) 0.0334(9) Uani 1 1 d . . .
Cl3 Cl 0.6667 0.3333 0.16642(7) 0.213(4) Uani 1 3 d S . .
O3 O 0.5863(2) 0.4027(2) 0.04247(3) 0.0371(6) Uani 1 1 d . . .
N3 N 0.1519(3) 0.1927(3) 0.07103(5) 0.0392(9) Uani 1 1 d . . .
C3 C 0.2875(3) 0.0038(3) 0.09604(5) 0.0381(9) Uani 1 1 d . . .
H3A H 0.2580 -0.0743 0.0959 0.046 Uiso 1 1 calc R . .
H3B H 0.2540 0.0216 0.0871 0.046 Uiso 1 1 calc R . .
Cl4 Cl 0.6667 0.3333 0.11516(5) 0.150(2) Uani 1 3 d S . .
O4 O 0.1336(2) 0.0993(3) 0.07410(4) 0.0415(7) Uani 1 1 d . . .
N4 N 0.1871(3) 0.0437(4) 0.02748(5) 0.0470(10) Uani 1 1 d . . .
C4 C 0.2569(4) 0.0347(4) 0.11199(5) 0.0454(11) Uani 1 1 d . . .
H4 H 0.2898 0.0153 0.1210 0.054 Uiso 1 1 calc R . .
O5 O 0.1002(3) 0.2028(3) 0.05949(4) 0.0462(7) Uani 1 1 d . . .
C5 C 0.1354(4) -0.0312(5) 0.11379(7) 0.0675(16) Uani 1 1 d . . .
H5A H 0.1144 -0.0154 0.1242 0.101 Uiso 1 1 calc R . .
H5B H 0.1125 -0.1072 0.1132 0.101 Uiso 1 1 calc R . .
H5C H 0.1016 -0.0131 0.1051 0.101 Uiso 1 1 calc R . .
O6 O 0.2160(3) 0.2698(3) 0.07885(4) 0.0552(9) Uani 1 1 d . . .
C6 C 0.2970(5) 0.1518(4) 0.11288(6) 0.0633(14) Uani 1 1 d . . .
H6A H 0.2653 0.1724 0.1041 0.095 Uiso 1 1 calc R . .
H6B H 0.3747 0.1909 0.1118 0.095 Uiso 1 1 calc R . .
H6C H 0.2773 0.1689 0.1233 0.095 Uiso 1 1 calc R . .
O7 O 0.1971(3) 0.0974(2) 0.04023(4) 0.0484(8) Uani 1 1 d . . .
C7 C 0.4663(4) 0.0257(3) 0.10337(5) 0.0393(10) Uani 1 1 d . . .
H7A H 0.4251 -0.0079 0.1133 0.047 Uiso 1 1 calc R . .
H7B H 0.5327 0.0907 0.1066 0.047 Uiso 1 1 calc R . .
O8 O 0.0962(3) -0.0349(3) 0.02455(4) 0.0469(8) Uani 1 1 d . . .
C8 C 0.4953(4) -0.0507(4) 0.09544(6) 0.0495(12) Uani 1 1 d . . .
H8 H 0.5420 -0.0136 0.0859 0.059 Uiso 1 1 calc R . .
O9 O 0.2636(3) 0.0687(4) 0.01853(5) 0.0788(13) Uani 1 1 d . . .
C9 C 0.5577(5) -0.0790(5) 0.10707(7) 0.0674(16) Uani 1 1 d . . .
H9A H 0.5122 -0.1187 0.1162 0.101 Uiso 1 1 calc R . .
H9B H 0.6197 -0.0136 0.1110 0.101 Uiso 1 1 calc R . .
H9C H 0.5816 -0.1231 0.1015 0.101 Uiso 1 1 calc R . .
C10 C 0.3992(5) -0.1517(5) 0.08943(8) 0.0672(16) Uani 1 1 d . . .
H10A H 0.4228 -0.1973 0.0843 0.101 Uiso 1 1 calc R . .
H10B H 0.3602 -0.1336 0.0816 0.101 Uiso 1 1 calc R . .
H10C H 0.3525 -0.1897 0.0986 0.101 Uiso 1 1 calc R . .
C11 C 0.4090(3) 0.2891(3) 0.05175(6) 0.0428(10) Uani 1 1 d . . .
H11A H 0.3721 0.3183 0.0582 0.051 Uiso 1 1 calc R . .
H11B H 0.3551 0.2288 0.0453 0.051 Uiso 1 1 calc R . .
C12 C 0.4892(4) 0.3738(4) 0.04079(5) 0.0382(11) Uani 1 1 d . . .
C13 C 0.3409(3) 0.3833(3) 0.02771(6) 0.0429(11) Uani 1 1 d . . .
H13A H 0.2972 0.3169 0.0339 0.052 Uiso 1 1 calc R . .
H13B H 0.3210 0.3674 0.0162 0.052 Uiso 1 1 calc R . .
C14 C 0.3135(4) 0.4660(4) 0.03329(6) 0.0523(12) Uani 1 1 d . . .
H14 H 0.3538 0.5309 0.0264 0.063 Uiso 1 1 calc R . .
C15 C 0.3428(5) 0.4980(4) 0.05071(6) 0.0568(13) Uani 1 1 d . . .
H15A H 0.3356 0.5603 0.0531 0.085 Uiso 1 1 calc R . .
H15B H 0.4166 0.5156 0.0526 0.085 Uiso 1 1 calc R . .
H15C H 0.2952 0.4388 0.0578 0.085 Uiso 1 1 calc R . .
C16 C 0.1948(5) 0.4230(5) 0.03064(8) 0.0648(16) Uani 1 1 d . . .
H16A H 0.1771 0.4029 0.0193 0.097 Uiso 1 1 calc R . .
H16B H 0.1772 0.4782 0.0334 0.097 Uiso 1 1 calc R . .
H16C H 0.1537 0.3604 0.0375 0.097 Uiso 1 1 calc R . .
C17 C 0.5320(4) 0.4974(3) 0.01862(5) 0.0435(11) Uani 1 1 d . . .
H17A H 0.5993 0.5414 0.0246 0.052 Uiso 1 1 calc R . .
H17B H 0.5040 0.5446 0.0154 0.052 Uiso 1 1 calc R . .
C18 C 0.5563(8) 0.4549(7) 0.00357(9) 0.122(4) Uani 1 1 d . . .
H18 H 0.6091 0.4365 0.0081 0.147 Uiso 1 1 calc R . .
C19 C 0.4910(8) 0.3642(6) -0.00374(10) 0.131(4) Uani 1 1 d . . .
H19A H 0.4732 0.3047 0.0036 0.197 Uiso 1 1 calc R . .
H19B H 0.5256 0.3567 -0.0134 0.197 Uiso 1 1 calc R . .
H19C H 0.4256 0.3640 -0.0068 0.197 Uiso 1 1 calc R . .
C20 C 0.6305(6) 0.5499(6) -0.00715(7) 0.111(3) Uani 1 1 d . . .
H20A H 0.6553 0.5248 -0.0162 0.166 Uiso 1 1 calc R . .
H20B H 0.6918 0.6013 -0.0008 0.166 Uiso 1 1 calc R . .
H20C H 0.5917 0.5843 -0.0113 0.166 Uiso 1 1 calc R . .
C21 C 1.1209(6) 0.8742(6) -0.01131(9) 0.085(2) Uani 1 1 d . . .
H21A H 1.1562 0.9050 -0.0009 0.102 Uiso 1 1 calc R . .
H21B H 1.1511 0.9318 -0.0195 0.102 Uiso 1 1 calc R . .
C22 C 1.0089(6) 0.8363(6) -0.00972(8) 0.0829(19) Uani 1 1 d . . .
H22A H 0.9990 0.8940 -0.0052 0.100 Uiso 1 1 calc R . .
H22B H 0.9778 0.7761 -0.0020 0.100 Uiso 1 1 calc R . .
C23 C 0.6667 0.3333 0.1462 0.100 Uiso 1 3 d S . .
C24 C 0.6976 0.3924 0.1348 0.100 Uiso 0.33 1 d P . .

loop_
_atom_site_aniso_label
_atom_site_aniso_U_11
_atom_site_aniso_U_22
_atom_site_aniso_U_33
_atom_site_aniso_U_23
_atom_site_aniso_U_13
_atom_site_aniso_U_12
La1 0.02561(14) 0.02561(14) 0.0335(2) 0.000 0.000 0.01280(7)
Cl1 0.1322(16) 0.1271(16) 0.0723(10) 0.0036(10) 0.0081(10) 0.0888(13)
O1 0.0271(14) 0.0335(15) 0.0397(15) 0.0074(12) 0.0000(12) 0.0152(12)
N1 0.0275(17) 0.0308(18) 0.0380(18) 0.0029(14) 0.0020(14) 0.0129(15)
C1 0.025(2) 0.035(2) 0.043(2) 0.0083(18) 0.0027(18) 0.0098(18)
La2 0.03058(16) 0.03058(16) 0.0314(2) 0.000 0.000 0.01529(8)
Cl2 0.1375(19) 0.219(3) 0.0876(13) -0.0440(15) -0.0271(13) 0.130(2)
O2 0.0293(16) 0.0330(16) 0.0485(17) 0.0081(13) 0.0008(14) 0.0152(14)
N2 0.040(2) 0.036(2) 0.0381(19) 0.0029(16) -0.0050(16) 0.0216(17)
C2 0.034(2) 0.035(2) 0.033(2) -0.0032(18) -0.0024(17) 0.019(2)
Cl3 0.277(6) 0.277(6) 0.084(3) 0.000 0.000 0.139(3)
O3 0.0296(16) 0.0358(17) 0.0414(15) 0.0028(13) -0.0030(12) 0.0129(13)
N3 0.038(2) 0.045(2) 0.037(2) -0.0096(18) 0.0008(17) 0.023(2)
C3 0.032(2) 0.036(2) 0.043(2) 0.0064(19) 0.0030(18) 0.0138(19)
Cl4 0.186(3) 0.186(3) 0.078(2) 0.000 0.000 0.0932(17)
O4 0.0411(18) 0.0400(17) 0.0431(17) -0.0036(14) -0.0028(14) 0.0202(15)
N4 0.042(2) 0.057(3) 0.047(2) 0.008(2) 0.0077(19) 0.028(2)
C4 0.043(3) 0.054(3) 0.042(2) 0.008(2) 0.006(2) 0.025(2)
O5 0.0513(19) 0.0376(17) 0.0483(18) -0.0021(14) -0.0097(16) 0.0211(16)
C5 0.046(3) 0.085(4) 0.067(4) 0.016(3) 0.019(3) 0.030(3)
O6 0.046(2) 0.053(2) 0.055(2) -0.0222(17) -0.0165(16) 0.0166(18)
C6 0.064(3) 0.078(4) 0.049(3) -0.014(3) 0.007(2) 0.036(3)
O7 0.0394(18) 0.0495(19) 0.0472(19) -0.0062(16) 0.0028(15) 0.0154(16)
C7 0.038(2) 0.038(2) 0.041(2) 0.0111(19) 0.0071(19) 0.018(2)
O8 0.0380(18) 0.0490(19) 0.0504(19) -0.0112(16) 0.0011(15) 0.0192(15)
C8 0.054(3) 0.054(3) 0.048(3) 0.016(2) 0.013(2) 0.033(2)
O9 0.050(2) 0.106(3) 0.066(2) 0.003(2) 0.0240(19) 0.028(2)
C9 0.065(4) 0.078(4) 0.081(4) 0.026(3) 0.011(3) 0.052(3)
C10 0.081(4) 0.054(3) 0.077(4) -0.001(3) 0.013(3) 0.042(3)
C11 0.033(2) 0.042(2) 0.051(2) 0.012(2) -0.008(2) 0.017(2)
C12 0.042(3) 0.034(2) 0.040(2) -0.0033(19) -0.009(2) 0.020(2)
C13 0.042(3) 0.039(2) 0.049(3) -0.003(2) -0.014(2) 0.021(2)
C14 0.048(3) 0.050(3) 0.066(3) 0.004(2) -0.011(2) 0.030(3)
C15 0.061(3) 0.049(3) 0.067(3) -0.004(2) -0.005(3) 0.032(3)
C16 0.062(4) 0.072(4) 0.078(4) -0.008(3) -0.018(3) 0.047(3)
C17 0.049(3) 0.040(3) 0.043(2) 0.0060(19) -0.008(2) 0.023(2)
C18 0.136(7) 0.087(5) 0.069(4) -0.032(4) 0.034(5) -0.001(5)
C19 0.183(10) 0.074(5) 0.094(5) -0.027(4) 0.050(6) 0.033(6)
C20 0.105(6) 0.098(5) 0.043(3) -0.015(3) 0.008(3) -0.014(5)
C21 0.098(6) 0.096(5) 0.069(4) -0.009(4) -0.004(4) 0.054(5)
C22 0.114(6) 0.091(5) 0.072(4) -0.011(3) -0.005(4) 0.073(5)

loop_
_atom_type_symbol
_atom_type_description
_atom_type_scat_dispersion_real
_atom_type_scat_dispersion_imag
_atom_type_scat_source
C C 0.0033 0.0016 'International Tables Vol C Tables 4.2.6.8 and 6.1.1.4'
H H 0.0000 0.0000 'International Tables Vol C Tables 4.2.6.8 and 6.1.1.4'
N N 0.0061 0.0033 'International Tables Vol C Tables 4.2.6.8 and 6.1.1.4'
O O 0.0106 0.0060 'International Tables Vol C Tables 4.2.6.8 and 6.1.1.4'
Cl Cl 0.1484 0.1585 'International Tables Vol C Tables 4.2.6.8 and 6.1.1.4'
La La -0.2871 2.4523 'International Tables Vol C Tables 4.2.6.8 and 6.1.1.4'

loop_
_geom_angle_atom_site_label_1
_geom_angle_atom_site_label_2
_geom_angle_atom_site_label_3
_geom_angle
_geom_angle_site_symmetry_1
_geom_angle_site_symmetry_3
_geom_angle_publ_flag
O3 La1 O3 81.54(11) 2_655 3_665 ?
O3 La1 O3 81.54(11) 2_655 . ?
O3 La1 O3 81.54(11) 3_665 . ?
O3 La1 O2 121.28(9) 2_655 2_655 ?
O3 La1 O2 81.17(10) 3_665 2_655 ?
O3 La1 O2 148.61(9) . 2_655 ?
O3 La1 O2 81.17(10) 2_655 . ?
O3 La1 O2 148.61(9) 3_665 . ?
O3 La1 O2 121.28(10) . . ?
O2 La1 O2 85.73(10) 2_655 . ?
O3 La1 O2 148.61(10) 2_655 3_665 ?
O3 La1 O2 121.28(10) 3_665 3_665 ?
O3 La1 O2 81.17(10) . 3_665 ?
O2 La1 O2 85.73(10) 2_655 3_665 ?
O2 La1 O2 85.73(10) . 3_665 ?
O3 La1 O1 60.99(9) 2_655 2_655 ?
O3 La1 O1 74.49(9) 3_665 2_655 ?
O3 La1 O1 137.65(10) . 2_655 ?
O2 La1 O1 60.35(9) 2_655 2_655 ?
O2 La1 O1 74.23(9) . 2_655 ?
O2 La1 O1 141.18(10) 3_665 2_655 ?
O3 La1 O1 137.65(10) 2_655 3_665 ?
O3 La1 O1 60.99(9) 3_665 3_665 ?
O3 La1 O1 74.49(9) . 3_665 ?
O2 La1 O1 74.23(9) 2_655 3_665 ?
O2 La1 O1 141.18(10) . 3_665 ?
O2 La1 O1 60.35(9) 3_665 3_665 ?
O1 La1 O1 119.995(2) 2_655 3_665 ?
O3 La1 O1 74.49(9) 2_655 . ?
O3 La1 O1 137.65(10) 3_665 . ?
O3 La1 O1 60.99(9) . . ?
O2 La1 O1 141.18(10) 2_655 . ?
O2 La1 O1 60.35(9) . . ?
O2 La1 O1 74.23(9) 3_665 . ?
O1 La1 O1 119.995(2) 2_655 . ?
O1 La1 O1 119.995(2) 3_665 . ?
C11 O1 C1 111.2(3) . . ?
C11 O1 La1 123.8(2) . . ?
C1 O1 La1 125.0(2) . . ?
C2 N1 C7 119.1(3) . . ?
C2 N1 C3 123.2(3) . . ?
C7 N1 C3 117.5(3) . . ?
O1 C1 C2 106.7(3) . . ?
O1 C1 H1A 110.4 . . ?
C2 C1 H1A 110.4 . . ?
O1 C1 H1B 110.4 . . ?
C2 C1 H1B 110.4 . . ?
H1A C1 H1B 108.6 . . ?
O7 La2 O7 110.77(7) 3 . ?
O7 La2 O7 110.77(7) 3 2 ?
O7 La2 O7 110.77(7) . 2 ?
O7 La2 O4 133.24(10) 3 . ?
O7 La2 O4 68.51(10) . . ?
O7 La2 O4 112.61(10) 2 . ?
O7 La2 O4 112.61(10) 3 2 ?
O7 La2 O4 133.24(10) . 2 ?
O7 La2 O4 68.51(10) 2 2 ?
O4 La2 O4 69.48(11) . 2 ?
O7 La2 O4 68.51(10) 3 3 ?
O7 La2 O4 112.61(10) . 3 ?
O7 La2 O4 133.24(10) 2 3 ?
O4 La2 O4 69.48(11) . 3 ?
O4 La2 O4 69.48(11) 2 3 ?
O7 La2 O5 178.72(11) 3 . ?
O7 La2 O5 69.42(10) . . ?
O7 La2 O5 68.07(10) 2 . ?
O4 La2 O5 48.04(10) . . ?
O4 La2 O5 67.60(10) 2 . ?
O4 La2 O5 112.64(10) 3 . ?
O7 La2 O5 68.07(10) 3 2 ?
O7 La2 O5 178.72(11) . 2 ?
O7 La2 O5 69.42(10) 2 2 ?
O4 La2 O5 112.64(10) . 2 ?
O4 La2 O5 48.04(10) 2 2 ?
O4 La2 O5 67.60(10) 3 2 ?
O5 La2 O5 111.72(6) . 2 ?
O7 La2 O5 69.42(10) 3 3 ?
O7 La2 O5 68.07(10) . 3 ?
O7 La2 O5 178.72(11) 2 3 ?
O4 La2 O5 67.60(10) . 3 ?
O4 La2 O5 112.64(10) 2 3 ?
O4 La2 O5 48.04(10) 3 3 ?
O5 La2 O5 111.72(6) . 3 ?
O5 La2 O5 111.72(6) 2 3 ?
O7 La2 O8 48.07(10) 3 3 ?
O7 La2 O8 109.47(11) . 3 ?
O7 La2 O8 66.95(11) 2 3 ?
O4 La2 O8 177.76(11) . 3 ?
O4 La2 O8 112.03(10) 2 3 ?
O4 La2 O8 112.50(10) 3 3 ?
O5 La2 O8 130.65(10) . 3 ?
O5 La2 O8 69.38(10) 2 3 ?
O5 La2 O8 112.78(11) 3 3 ?
O7 La2 O8 109.47(11) 3 2 ?
O7 La2 O8 66.95(11) . 2 ?
O7 La2 O8 48.07(10) 2 2 ?
O4 La2 O8 112.03(10) . 2 ?
O4 La2 O8 112.50(10) 2 2 ?
O4 La2 O8 177.76(10) 3 2 ?
O5 La2 O8 69.38(10) . 2 ?
O5 La2 O8 112.78(11) 2 2 ?
O5 La2 O8 130.65(10) 3 2 ?
O8 La2 O8 65.95(12) 3 2 ?
O7 La2 O8 66.95(11) 3 . ?
O7 La2 O8 48.07(10) . . ?
O7 La2 O8 109.47(11) 2 . ?
O4 La2 O8 112.50(10) . . ?
O4 La2 O8 177.76(10) 2 . ?
O4 La2 O8 112.03(10) 3 . ?
O5 La2 O8 112.78(11) . . ?
O5 La2 O8 130.65(10) 2 . ?
O5 La2 O8 69.38(10) 3 . ?
O8 La2 O8 65.95(12) 3 . ?
O8 La2 O8 65.95(12) 2 . ?
C2 O2 La1 128.2(3) . . ?
C12 N2 C17 119.5(4) . . ?
C12 N2 C13 122.8(4) . . ?
C17 N2 C13 117.6(3) . . ?
O2 C2 N1 121.8(4) . . ?
O2 C2 C1 119.7(4) . . ?
N1 C2 C1 118.4(4) . . ?
C12 O3 La1 127.4(3) . . ?
O6 N3 O5 121.2(4) . . ?
O6 N3 O4 121.8(4) . . ?
O5 N3 O4 117.0(4) . . ?
N1 C3 C4 114.3(3) . . ?
N1 C3 H3A 108.7 . . ?
C4 C3 H3A 108.7 . . ?
N1 C3 H3B 108.7 . . ?
C4 C3 H3B 108.7 . . ?
H3A C3 H3B 107.6 . . ?
C24 Cl4 C24 42.12(10) 3_665 . ?
C24 Cl4 C24 42.12(10) 3_665 2_655 ?
C24 Cl4 C24 42.12(10) . 2_655 ?
N3 O4 La2 97.8(2) . . ?
O9 N4 O8 122.2(4) . . ?
O9 N4 O7 120.6(4) . . ?
O8 N4 O7 117.2(4) . . ?
C6 C4 C3 111.7(4) . . ?
C6 C4 C5 112.1(4) . . ?
C3 C4 C5 108.2(4) . . ?
C6 C4 H4 108.3 . . ?
C3 C4 H4 108.3 . . ?
C5 C4 H4 108.3 . . ?
N3 O5 La2 97.0(2) . . ?
C4 C5 H5A 109.5 . . ?
C4 C5 H5B 109.5 . . ?
H5A C5 H5B 109.5 . . ?
C4 C5 H5C 109.5 . . ?
H5A C5 H5C 109.5 . . ?
H5B C5 H5C 109.5 . . ?
C4 C6 H6A 109.5 . . ?
C4 C6 H6B 109.5 . . ?
H6A C6 H6B 109.5 . . ?
C4 C6 H6C 109.5 . . ?
H6A C6 H6C 109.5 . . ?
H6B C6 H6C 109.5 . . ?
N4 O7 La2 99.7(3) . . ?
N1 C7 C8 114.3(4) . . ?
N1 C7 H7A 108.7 . . ?
C8 C7 H7A 108.7 . . ?
N1 C7 H7B 108.7 . . ?
C8 C7 H7B 108.7 . . ?
H7A C7 H7B 107.6 . . ?
N4 O8 La2 94.9(2) . . ?
C9 C8 C10 109.4(5) . . ?
C9 C8 C7 110.1(4) . . ?
C10 C8 C7 113.1(4) . . ?
C9 C8 H8 108.0 . . ?
C10 C8 H8 108.0 . . ?
C7 C8 H8 108.0 . . ?
C8 C9 H9A 109.5 . . ?
C8 C9 H9B 109.5 . . ?
H9A C9 H9B 109.5 . . ?
C8 C9 H9C 109.5 . . ?
H9A C9 H9C 109.5 . . ?
H9B C9 H9C 109.5 . . ?
C8 C10 H10A 109.5 . . ?
C8 C10 H10B 109.5 . . ?
H10A C10 H10B 109.5 . . ?
C8 C10 H10C 109.5 . . ?
H10A C10 H10C 109.5 . . ?
H10B C10 H10C 109.5 . . ?
O1 C11 C12 108.7(3) . . ?
O1 C11 H11A 109.9 . . ?
C12 C11 H11A 109.9 . . ?
O1 C11 H11B 109.9 . . ?
C12 C11 H11B 109.9 . . ?
H11A C11 H11B 108.3 . . ?
O3 C12 N2 122.3(4) . . ?
O3 C12 C11 119.0(4) . . ?
N2 C12 C11 118.7(4) . . ?
N2 C13 C14 114.8(4) . . ?
N2 C13 H13A 108.6 . . ?
C14 C13 H13A 108.6 . . ?
N2 C13 H13B 108.6 . . ?
C14 C13 H13B 108.6 . . ?
H13A C13 H13B 107.6 . . ?
C15 C14 C13 113.0(4) . . ?
C15 C14 C16 110.5(5) . . ?
C13 C14 C16 108.8(4) . . ?
C15 C14 H14 108.1 . . ?
C13 C14 H14 108.1 . . ?
C16 C14 H14 108.1 . . ?
C14 C15 H15A 109.5 . . ?
C14 C15 H15B 109.5 . . ?
H15A C15 H15B 109.5 . . ?
C14 C15 H15C 109.5 . . ?
H15A C15 H15C 109.5 . . ?
H15B C15 H15C 109.5 . . ?
C14 C16 H16A 109.5 . . ?
C14 C16 H16B 109.5 . . ?
H16A C16 H16B 109.5 . . ?
C14 C16 H16C 109.5 . . ?
H16A C16 H16C 109.5 . . ?
H16B C16 H16C 109.5 . . ?
N2 C17 C18 114.4(4) . . ?
N2 C17 H17A 108.7 . . ?
C18 C17 H17A 108.7 . . ?
N2 C17 H17B 108.7 . . ?
C18 C17 H17B 108.7 . . ?
H17A C17 H17B 107.6 . . ?
C19 C18 C17 126.0(7) . . ?
C19 C18 C20 117.4(7) . . ?
C17 C18 C20 108.3(6) . . ?
C19 C18 H18 99.7 . . ?
C17 C18 H18 99.7 . . ?
C20 C18 H18 99.7 . . ?
C18 C19 H19A 109.5 . . ?
C18 C19 H19B 109.5 . . ?
H19A C19 H19B 109.5 . . ?
C18 C19 H19C 109.5 . . ?
H19A C19 H19C 109.5 . . ?
H19B C19 H19C 109.5 . . ?
C18 C20 H20A 109.5 . . ?
C18 C20 H20B 109.5 . . ?
H20A C20 H20B 109.5 . . ?
C18 C20 H20C 109.5 . . ?
H20A C20 H20C 109.5 . . ?
H20B C20 H20C 109.5 . . ?
C22 C21 Cl1 113.7(5) . . ?
C22 C21 H21A 108.8 . . ?
Cl1 C21 H21A 108.8 . . ?
C22 C21 H21B 108.8 . . ?
Cl1 C21 H21B 108.8 . . ?
H21A C21 H21B 107.7 . . ?
C21 C22 Cl2 113.1(5) . . ?
C21 C22 H22A 109.0 . . ?
Cl2 C22 H22A 109.0 . . ?
C21 C22 H22B 109.0 . . ?
Cl2 C22 H22B 109.0 . . ?
H22A C22 H22B 107.8 . . ?
C24 C23 C24 64.7 3_665 . ?
C24 C23 C24 64.7 3_665 2_655 ?
C24 C23 C24 64.7 . 2_655 ?
C24 C23 Cl3 141.840(1) 3_665 . ?
C24 C23 Cl3 141.840(1) . . ?
C24 C23 Cl3 141.840(1) 2_655 . ?
C23 C24 C24 57.7 . 2_655 ?
C23 C24 C24 57.7 . 3_665 ?
C24 C24 C24 60.0 2_655 3_665 ?
C23 C24 Cl4 117.33(6) . . ?
C24 C24 Cl4 68.94(5) 2_655 . ?
C24 C24 Cl4 68.94(5) 3_665 . ?

loop_
_geom_bond_atom_site_label_1
_geom_bond_atom_site_label_2
_geom_bond_distance
_geom_bond_site_symmetry_2
_geom_bond_publ_flag
La1 O3 2.496(3) 2_655 ?
La1 O3 2.496(3) 3_665 ?
La1 O3 2.496(3) . ?
La1 O2 2.501(3) 2_655 ?
La1 O2 2.501(3) . ?
La1 O2 2.501(3) 3_665 ?
La1 O1 2.580(3) 2_655 ?
La1 O1 2.580(3) 3_665 ?
La1 O1 2.580(3) . ?
Cl1 C21 1.730(8) . ?
O1 C11 1.413(5) . ?
O1 C1 1.433(5) . ?
N1 C2 1.336(5) . ?
N1 C7 1.469(5) . ?
N1 C3 1.481(5) . ?
C1 C2 1.509(6) . ?
C1 H1A 0.9900 . ?
C1 H1B 0.9900 . ?
La2 O7 2.603(3) 3 ?
La2 O7 2.603(3) . ?
La2 O7 2.603(3) 2 ?
La2 O4 2.647(3) . ?
La2 O4 2.647(3) 2 ?
La2 O4 2.647(3) 3 ?
La2 O5 2.663(3) . ?
La2 O5 2.663(3) 2 ?
La2 O5 2.663(3) 3 ?
La2 O8 2.711(3) 3 ?
La2 O8 2.711(3) 2 ?
La2 O8 2.711(3) . ?
Cl2 C22 1.718(7) . ?
O2 C2 1.244(5) . ?
N2 C12 1.328(5) . ?
N2 C17 1.471(6) . ?
N2 C13 1.485(6) . ?
Cl3 C23 1.674(5) . ?
O3 C12 1.258(5) . ?
N3 O6 1.222(5) . ?
N3 O5 1.267(5) . ?
N3 O4 1.267(5) . ?
C3 C4 1.530(6) . ?
C3 H3A 0.9900 . ?
C3 H3B 0.9900 . ?
Cl4 C24 1.787(4) 3_665 ?
Cl4 C24 1.787(4) . ?
Cl4 C24 1.787(4) 2_655 ?
N4 O9 1.227(5) . ?
N4 O8 1.261(5) . ?
N4 O7 1.276(5) . ?
C4 C6 1.495(7) . ?
C4 C5 1.534(7) . ?
C4 H4 1.0000 . ?
C5 H5A 0.9800 . ?
C5 H5B 0.9800 . ?
C5 H5C 0.9800 . ?
C6 H6A 0.9800 . ?
C6 H6B 0.9800 . ?
C6 H6C 0.9800 . ?
C7 C8 1.516(7) . ?
C7 H7A 0.9900 . ?
C7 H7B 0.9900 . ?
C8 C9 1.512(7) . ?
C8 C10 1.514(8) . ?
C8 H8 1.0000 . ?
C9 H9A 0.9800 . ?
C9 H9B 0.9800 . ?
C9 H9C 0.9800 . ?
C10 H10A 0.9800 . ?
C10 H10B 0.9800 . ?
C10 H10C 0.9800 . ?
C11 C12 1.502(6) . ?
C11 H11A 0.9900 . ?
C11 H11B 0.9900 . ?
C13 C14 1.511(6) . ?
C13 H13A 0.9900 . ?
C13 H13B 0.9900 . ?
C14 C15 1.510(7) . ?
C14 C16 1.524(7) . ?
C14 H14 1.0000 . ?
C15 H15A 0.9800 . ?
C15 H15B 0.9800 . ?
C15 H15C 0.9800 . ?
C16 H16A 0.9800 . ?
C16 H16B 0.9800 . ?
C16 H16C 0.9800 . ?
C17 C18 1.508(9) . ?
C17 H17A 0.9900 . ?
C17 H17B 0.9900 . ?
C18 C19 1.321(10) . ?
C18 C20 1.536(10) . ?
C18 H18 1.0000 . ?
C19 H19A 0.9800 . ?
C19 H19B 0.9800 . ?
C19 H19C 0.9800 . ?
C20 H20A 0.9800 . ?
C20 H20B 0.9800 . ?
C20 H20C 0.9800 . ?
C21 C22 1.436(10) . ?
C21 H21A 0.9900 . ?
C21 H21B 0.9900 . ?
C22 H22A 0.9900 . ?
C22 H22B 0.9900 . ?
C23 C24 1.2004 3_665 ?
C23 C24 1.2004 . ?
C23 C24 1.2004 2_655 ?
C24 C24 1.2846 2_655 ?
C24 C24 1.2846 3_665 ?

loop_
_geom_torsion_atom_site_label_1
_geom_torsion_atom_site_label_2
_geom_torsion_atom_site_label_3
_geom_torsion_atom_site_label_4
_geom_torsion
_geom_torsion_site_symmetry_1
_geom_torsion_site_symmetry_2
_geom_torsion_site_symmetry_3
_geom_torsion_site_symmetry_4
_geom_torsion_publ_flag
O3 La1 O1 C11 -91.0(3) 2_655 . . . ?
O3 La1 O1 C11 -33.0(4) 3_665 . . . ?
O3 La1 O1 C11 -2.2(3) . . . . ?
O2 La1 O1 C11 148.1(3) 2_655 . . . ?
O2 La1 O1 C11 -180(53) . . . . ?
O2 La1 O1 C11 86.4(3) 3_665 . . . ?
O1 La1 O1 C11 -133.1(3) 2_655 . . . ?
O1 La1 O1 C11 45.5(4) 3_665 . . . ?
O3 La1 O1 C1 87.1(3) 2_655 . . . ?
O3 La1 O1 C1 145.0(3) 3_665 . . . ?
O3 La1 O1 C1 175.9(3) . . . . ?
O2 La1 O1 C1 -33.9(4) 2_655 . . . ?
O2 La1 O1 C1 -1.5(3) . . . . ?
O2 La1 O1 C1 -95.6(3) 3_665 . . . ?
O1 La1 O1 C1 44.9(4) 2_655 . . . ?
O1 La1 O1 C1 -136.4(3) 3_665 . . . ?
C11 O1 C1 C2 -179.1(3) . . . . ?
La1 O1 C1 C2 2.7(5) . . . . ?
O3 La1 O2 C2 -77.5(3) 2_655 . . . ?
O3 La1 O2 C2 -134.8(3) 3_665 . . . ?
O3 La1 O2 C2 -3.1(4) . . . . ?
O2 La1 O2 C2 159.9(3) 2_655 . . . ?
O2 La1 O2 C2 73.9(4) 3_665 . . . ?
O1 La1 O2 C2 -139.7(3) 2_655 . . . ?
O1 La1 O2 C2 101.7(3) 3_665 . . . ?
O1 La1 O2 C2 -0.4(3) . . . . ?
La1 O2 C2 N1 -179.9(3) . . . . ?
La1 O2 C2 C1 2.0(5) . . . . ?
C7 N1 C2 O2 1.1(6) . . . . ?
C3 N1 C2 O2 175.7(4) . . . . ?
C7 N1 C2 C1 179.2(4) . . . . ?
C3 N1 C2 C1 -6.2(6) . . . . ?
O1 C1 C2 O2 -2.8(5) . . . . ?
O1 C1 C2 N1 179.0(3) . . . . ?
O3 La1 O3 C12 77.5(4) 2_655 . . . ?
O3 La1 O3 C12 160.1(3) 3_665 . . . ?
O2 La1 O3 C12 -142.7(3) 2_655 . . . ?
O2 La1 O3 C12 3.3(4) . . . . ?
O2 La1 O3 C12 -76.2(4) 3_665 . . . ?
O1 La1 O3 C12 104.5(4) 2_655 . . . ?
O1 La1 O3 C12 -137.7(4) 3_665 . . . ?
O1 La1 O3 C12 0.6(3) . . . . ?
C2 N1 C3 C4 -105.5(5) . . . . ?
C7 N1 C3 C4 69.2(5) . . . . ?
O6 N3 O4 La2 -176.3(3) . . . . ?
O5 N3 O4 La2 4.1(4) . . . . ?
O7 La2 O4 N3 177.6(2) 3 . . . ?
O7 La2 O4 N3 78.8(2) . . . . ?
O7 La2 O4 N3 -25.6(3) 2 . . . ?
O4 La2 O4 N3 -80.2(3) 2 . . . ?
O4 La2 O4 N3 -155.1(3) 3 . . . ?
O5 La2 O4 N3 -2.3(2) . . . . ?
O5 La2 O4 N3 -101.8(2) 2 . . . ?
O5 La2 O4 N3 153.1(3) 3 . . . ?
O8 La2 O4 N3 53(3) 3 . . . ?
O8 La2 O4 N3 26.7(3) 2 . . . ?
O8 La2 O4 N3 98.7(2) . . . . ?
N1 C3 C4 C6 59.6(5) . . . . ?
N1 C3 C4 C5 -176.6(4) . . . . ?
O6 N3 O5 La2 176.3(3) . . . . ?
O4 N3 O5 La2 -4.0(4) . . . . ?
O7 La2 O5 N3 -176(85) 3 . . . ?
O7 La2 O5 N3 -76.8(3) . . . . ?
O7 La2 O5 N3 159.2(3) 2 . . . ?
O4 La2 O5 N3 2.3(2) . . . . ?
O4 La2 O5 N3 84.3(2) 2 . . . ?
O4 La2 O5 N3 29.9(3) 3 . . . ?
O5 La2 O5 N3 103.8(2) 2 . . . ?
O5 La2 O5 N3 -22.2(3) 3 . . . ?
O8 La2 O5 N3 -175.3(2) 3 . . . ?
O8 La2 O5 N3 -149.0(3) 2 . . . ?
O8 La2 O5 N3 -98.1(2) . . . . ?
O9 N4 O7 La2 176.0(4) . . . . ?
O8 N4 O7 La2 -3.9(4) . . . . ?
O7 La2 O7 N4 27.5(3) 3 . . . ?
O7 La2 O7 N4 -95.8(2) 2 . . . ?
O4 La2 O7 N4 157.2(3) . . . . ?
O4 La2 O7 N4 -175.4(2) 2 . . . ?
O4 La2 O7 N4 102.1(3) 3 . . . ?
O5 La2 O7 N4 -151.1(3) . . . . ?
O5 La2 O7 N4 3(6) 2 . . . ?
O5 La2 O7 N4 83.6(3) 3 . . . ?
O8 La2 O7 N4 -23.9(3) 3 . . . ?
O8 La2 O7 N4 -75.6(3) 2 . . . ?
O8 La2 O7 N4 2.1(2) . . . . ?
C2 N1 C7 C8 -83.5(5) . . . . ?
C3 N1 C7 C8 101.5(4) . . . . ?
O9 N4 O8 La2 -176.1(4) . . . . ?
O7 N4 O8 La2 3.7(4) . . . . ?
O7 La2 O8 N4 -156.3(3) 3 . . . ?
O7 La2 O8 N4 -2.1(2) . . . . ?
O7 La2 O8 N4 98.7(3) 2 . . . ?
O4 La2 O8 N4 -27.3(3) . . . . ?
O4 La2 O8 N4 125(3) 2 . . . ?
O4 La2 O8 N4 -103.3(3) 3 . . . ?
O5 La2 O8 N4 25.0(3) . . . . ?
O5 La2 O8 N4 177.9(2) 2 . . . ?
O5 La2 O8 N4 -80.7(3) 3 . . . ?
O8 La2 O8 N4 150.9(3) 3 . . . ?
O8 La2 O8 N4 77.7(3) 2 . . . ?
N1 C7 C8 C9 -179.1(4) . . . . ?
N1 C7 C8 C10 -56.3(5) . . . . ?
C1 O1 C11 C12 -175.1(4) . . . . ?
La1 O1 C11 C12 3.2(5) . . . . ?
La1 O3 C12 N2 -178.4(3) . . . . ?
La1 O3 C12 C11 0.8(6) . . . . ?
C17 N2 C12 O3 -0.4(7) . . . . ?
C13 N2 C12 O3 -178.4(4) . . . . ?
C17 N2 C12 C11 -179.7(4) . . . . ?
C13 N2 C12 C11 2.4(6) . . . . ?
O1 C11 C12 O3 -2.5(6) . . . . ?
O1 C11 C12 N2 176.8(4) . . . . ?
C12 N2 C13 C14 106.7(5) . . . . ?
C17 N2 C13 C14 -71.3(5) . . . . ?
N2 C13 C14 C15 -57.1(6) . . . . ?
N2 C13 C14 C16 179.8(4) . . . . ?
C12 N2 C17 C18 88.4(7) . . . . ?
C13 N2 C17 C18 -93.6(7) . . . . ?
N2 C17 C18 C19 28.7(15) . . . . ?
N2 C17 C18 C20 175.6(6) . . . . ?
Cl1 C21 C22 Cl2 -65.8(7) . . . . ?
C24 C23 C24 C24 72.6 3_665 . . 2_655 ?
Cl3 C23 C24 C24 -143.7 . . . 2_655 ?
C24 C23 C24 C24 -72.6 2_655 . . 3_665 ?
Cl3 C23 C24 C24 143.7 . . . 3_665 ?
C24 C23 C24 Cl4 36.3 3_665 . . . ?
C24 C23 C24 Cl4 -36.3 2_655 . . . ?
Cl3 C23 C24 Cl4 180.0 . . . . ?
C24 Cl4 C24 C23 -32.397(12) 3_665 . . . ?
C24 Cl4 C24 C23 32.397(12) 2_655 . . . ?
C24 Cl4 C24 C24 -64.79(2) 3_665 . . 2_655 ?
C24 Cl4 C24 C24 64.79(2) 2_655 . . 3_665 ?
